data_7214804
loop_
_publ_author_name
'Zhang, Yu'
'Luo, Xiaobo'
'Yang, Zeli'
'Li, Gang'

_publ_section_title
;
 Metal--organic frameworks constructed from imidazole dicarboxylates
 bearing aromatic substituents at the 2-position
;
_journal_issue 21
_journal_name_full CrystEngComm
_journal_page_first 7382
_journal_paper_doi 10.1039/c2ce25912e
_journal_volume 14
_journal_year 2012
_chemical_formula_sum 'C47 H30 Cd2 N8 O11'
_chemical_formula_weight 1107.59
_chemical_name_systematic
;
?
;
_space_group_IT_number 33
_symmetry_cell_setting orthorhombic
_symmetry_space_group_name_Hall 'P 2c -2n'
_symmetry_space_group_name_H-M 'P n a 21'
_atom_sites_solution_hydrogens geom
_atom_sites_solution_primary direct
_atom_sites_solution_secondary difmap
_audit_creation_method SHELXL-97
_cell_angle_alpha 90.00
_cell_angle_beta 90.00
_cell_angle_gamma 90.00
_cell_formula_units_Z 4
_cell_length_a 21.363(2)
_cell_length_b 10.5184(11)
_cell_length_c 20.465(2)
_cell_measurement_reflns_used 678
_cell_measurement_temperature 291(2)
_cell_measurement_theta_max 25.1
_cell_measurement_theta_min 2
_cell_volume 4598.6(8)
_computing_data_reduction 'SAINT v7.53A (Bruker, 2008)'
_computing_molecular_graphics
;
O. V. Dolomanov, L. J. Bourhis, R. J. Gildea, J. A. K. Howard and H. Puschmann,
OLEX2: a complete structure solution, refinement and analysis program.
J. Appl. Cryst. (2009). 42, 339-341.
;
_computing_publication_material
;
O. V. Dolomanov, L. J. Bourhis, R. J. Gildea, J. A. K. Howard and H. Puschmann,
OLEX2: a complete structure solution, refinement and analysis program.
J. Appl. Cryst. (2009). 42, 339-341.
;
_computing_structure_refinement 'SHELXL-97 (Sheldrick, 1997)'
_computing_structure_solution 'SHELXS-97 (Sheldrick, 1990)'
_diffrn_ambient_temperature 291(2)
_diffrn_measured_fraction_theta_full 0.999
_diffrn_measured_fraction_theta_max 0.999
_diffrn_measurement_device_type 'Bruker P4'
_diffrn_measurement_method '\w scans'
_diffrn_radiation_monochromator graphite
_diffrn_radiation_source 'fine-focus sealed tube'
_diffrn_radiation_type MoK\a
_diffrn_radiation_wavelength 0.71073
_diffrn_reflns_av_R_equivalents 0.0472
_diffrn_reflns_av_sigmaI/netI 0.0616
_diffrn_reflns_limit_h_max 26
_diffrn_reflns_limit_h_min -17
_diffrn_reflns_limit_k_max 12
_diffrn_reflns_limit_k_min -13
_diffrn_reflns_limit_l_max 24
_diffrn_reflns_limit_l_min -25
_diffrn_reflns_number 24625
_diffrn_reflns_theta_full 26.39
_diffrn_reflns_theta_max 26.39
_diffrn_reflns_theta_min 1.91
_exptl_absorpt_coefficient_mu 0.995
_exptl_absorpt_correction_T_max 0.8183
_exptl_absorpt_correction_T_min 0.7963
_exptl_absorpt_correction_type multi-scan
_exptl_absorpt_process_details SADABS(2009)
_exptl_crystal_density_diffrn 1.600
_exptl_crystal_density_method 'not measured'
_exptl_crystal_description prismatic
_exptl_crystal_F_000 2208
_exptl_crystal_size_max 0.24
_exptl_crystal_size_mid 0.22
_exptl_crystal_size_min 0.21
_refine_diff_density_max 0.622
_refine_diff_density_min -0.394
_refine_diff_density_rms 0.079
_refine_ls_abs_structure_details 'Flack H D (1983), Acta Cryst. A39, 876-881'
_refine_ls_abs_structure_Flack 0.02(3)
_refine_ls_extinction_method none
_refine_ls_goodness_of_fit_ref 1.019
_refine_ls_hydrogen_treatment constr
_refine_ls_matrix_type full
_refine_ls_number_parameters 618
_refine_ls_number_reflns 9315
_refine_ls_number_restraints 14
_refine_ls_restrained_S_all 1.019
_refine_ls_R_factor_all 0.0924
_refine_ls_R_factor_gt 0.0516
_refine_ls_shift/su_max 0.001
_refine_ls_shift/su_mean 0.000
_refine_ls_structure_factor_coef Fsqd
_refine_ls_weighting_details 'calc w=1/[\s^2^(Fo^2^)+(0.0707P)^2^+0.0000P] where P=(Fo^2^+2Fc^2^)/3'
_refine_ls_weighting_scheme calc
_refine_ls_wR_factor_gt 0.1193
_refine_ls_wR_factor_ref 0.1391
_reflns_number_gt 6064
_reflns_number_total 9315
_reflns_threshold_expression >2sigma(I)
_cod_data_source_file c2ce25912e.txt
_cod_data_source_block 43
_cod_depositor_comments
;
The following automatic conversions were performed:

'_symmetry_cell_setting' value 'Orthorhombic' changed to
'orthorhombic' according to
/usr/data/users/saulius/automatic-downloads/retrospective/RSC/lib/dictionaries/cif_core.dic
dictionary named 'cif_core.dic' version 2.4.2 from 2011-04-26.

Automatic conversion script
Id: cif_fix_values 2281 2013-09-26 08:29:07Z andrius 
;
_cod_original_cell_volume 4598.6(9)
_cod_original_sg_symbol_H-M Pna2(1)
_cod_database_code 7214804

loop_
_symmetry_equiv_pos_as_xyz
'x, y, z'
'-x, -y, z+1/2'
'-x+1/2, y+1/2, z+1/2'
'x+1/2, -y+1/2, z'

loop_
_atom_site_label
_atom_site_type_symbol
_atom_site_fract_x
_atom_site_fract_y
_atom_site_fract_z
_atom_site_U_iso_or_equiv
_atom_site_adp_type
_atom_site_occupancy
_atom_site_symmetry_multiplicity
_atom_site_calc_flag
_atom_site_refinement_flags
_atom_site_disorder_assembly
_atom_site_disorder_group
Cd1 Cd 0.43227(2) 0.86061(5) 0.44756(2) 0.06133(17) Uani 1 1 d . . .
Cd2 Cd 0.43417(2) 0.54280(5) 0.16476(3) 0.06111(17) Uani 1 1 d . . .
O1 O 0.5551(4) 0.6480(7) 0.7258(3) 0.104(2) Uani 1 1 d . . .
O2 O 0.5371(5) 0.8561(7) 0.7173(3) 0.129(3) Uani 1 1 d . . .
O3 O 0.4557(3) 0.9982(6) 0.5371(3) 0.0747(16) Uani 1 1 d . . .
O4 O 0.4910(4) 1.0019(6) 0.6378(3) 0.095(2) Uani 1 1 d . . .
O5 O 0.4766(8) 0.2364(13) 0.3507(6) 0.091(3) Uani 0.531(11) 1 d P A 1
H5 H 0.4833 0.2597 0.3131 0.136 Uiso 0.531(11) 1 calc PR A 1
O6 O 0.5240(3) 0.9525(6) 0.3959(4) 0.094(2) Uani 1 1 d . . .
O7 O 0.5876(3) 0.9302(6) 0.3122(3) 0.0840(18) Uani 1 1 d . . .
O8 O 0.5359(3) 0.6570(6) 0.1598(3) 0.0827(18) Uani 1 1 d . . .
O9 O 0.5953(2) 0.7984(6) 0.2112(3) 0.0762(16) Uani 1 1 d . . .
O10 O 0.1825(3) 0.4730(9) 0.3767(5) 0.131(3) Uani 1 1 d . . .
H10 H 0.1539 0.4981 0.3533 0.196 Uiso 1 1 calc R . .
C47 C 0.3491(17) 0.498(3) 0.6697(15) 0.187(14) Uiso 0.50 1 d PD . .
O12 O 0.6182(17) 0.227(3) 0.288(2) 0.275(15) Uiso 0.50 1 d P . .
N1 N 0.4853(3) 0.7435(6) 0.5223(3) 0.0569(16) Uani 1 1 d . . .
N2 N 0.5228(3) 0.6066(6) 0.5978(3) 0.0602(16) Uani 1 1 d . . .
N3 N 0.4418(3) 0.7779(6) 0.3467(3) 0.0510(14) Uani 1 1 d . . .
N4 N 0.4443(3) 0.6678(6) 0.2537(3) 0.0524(15) Uani 1 1 d . . .
N5 N 0.3360(4) 0.7914(8) 0.4939(4) 0.078(2) Uani 1 1 d . . .
N6 N 0.3519(5) 0.9944(8) 0.4134(5) 0.097(3) Uani 1 1 d . . .
N7 N 0.3262(3) 0.4991(6) 0.1607(4) 0.0658(16) Uani 1 1 d . . .
N8 N 0.3848(3) 0.6929(6) 0.0991(3) 0.0551(14) Uani 1 1 d . . .
C1 C 0.5367(6) 0.7416(11) 0.6938(5) 0.092(3) Uani 1 1 d . . .
C2 C 0.5174(4) 0.7245(8) 0.6245(4) 0.062(2) Uani 1 1 d . . .
C3 C 0.4953(4) 0.8062(8) 0.5807(4) 0.060(2) Uani 1 1 d . . .
C4 C 0.4795(4) 0.9434(9) 0.5839(4) 0.073(2) Uani 1 1 d . . .
C5 C 0.5014(3) 0.6234(8) 0.5360(4) 0.0559(19) Uani 1 1 d . . .
C6 C 0.4993(3) 0.5206(7) 0.4864(4) 0.0523(18) Uani 1 1 d . A .
C7 C 0.5168(3) 0.5426(7) 0.4229(4) 0.0582(19) Uani 1 1 d . . .
H7 H 0.5295 0.6237 0.4107 0.070 Uiso 1 1 calc R . .
C8 C 0.5160(5) 0.4466(9) 0.3766(4) 0.076(3) Uani 1 1 d . A .
H8 H 0.5287 0.4633 0.3340 0.092 Uiso 1 1 calc R . .
C9 C 0.4967(7) 0.3281(11) 0.3934(5) 0.114(4) Uani 1 1 d . . .
C10 C 0.4774(6) 0.3037(9) 0.4575(5) 0.099(4) Uani 1 1 d . A .
H10A H 0.4646 0.2223 0.4693 0.119 Uiso 1 1 calc R . .
C11 C 0.4774(5) 0.3967(9) 0.5019(4) 0.076(3) Uani 1 1 d . . .
H11 H 0.4628 0.3800 0.5438 0.091 Uiso 1 1 calc R A .
C12 C 0.5446(4) 0.7296(10) 0.2053(4) 0.067(2) Uani 1 1 d . . .
C13 C 0.4973(3) 0.7413(7) 0.2570(3) 0.0518(18) Uani 1 1 d . . .
C14 C 0.4949(3) 0.8110(8) 0.3143(4) 0.0524(18) Uani 1 1 d . . .
C15 C 0.5383(4) 0.9041(8) 0.3433(4) 0.065(2) Uani 1 1 d . . .
C16 C 0.4123(3) 0.6924(7) 0.3078(4) 0.0497(15) Uani 1 1 d . . .
C17 C 0.3514(3) 0.6361(7) 0.3249(3) 0.0521(17) Uani 1 1 d . . .
C18 C 0.3487(4) 0.5444(12) 0.3697(6) 0.126(5) Uani 1 1 d . . .
H18 H 0.3852 0.5167 0.3899 0.151 Uiso 1 1 calc R . .
C19 C 0.2915(4) 0.4895(11) 0.3863(6) 0.106(4) Uani 1 1 d . . .
H19 H 0.2905 0.4225 0.4159 0.128 Uiso 1 1 calc R . .
C20 C 0.2368(4) 0.5329(9) 0.3597(4) 0.072(2) Uani 1 1 d . . .
C21 C 0.2399(4) 0.6294(10) 0.3198(6) 0.093(3) Uani 1 1 d . . .
H21 H 0.2031 0.6642 0.3033 0.112 Uiso 1 1 calc R . .
C22 C 0.2970(4) 0.6809(9) 0.3016(6) 0.080(3) Uani 1 1 d . . .
H22 H 0.2976 0.7486 0.2724 0.096 Uiso 1 1 calc R . .
C23 C 0.2952(5) 0.4046(10) 0.1927(5) 0.087(3) Uani 1 1 d . . .
H23 H 0.3180 0.3452 0.2166 0.104 Uiso 1 1 calc R . .
C24 C 0.2319(6) 0.3956(11) 0.1905(6) 0.106(4) Uani 1 1 d . . .
H24 H 0.2123 0.3318 0.2145 0.128 Uiso 1 1 calc R . .
C25 C 0.1972(5) 0.4735(12) 0.1557(7) 0.101(3) Uani 1 1 d . . .
H25 H 0.1539 0.4648 0.1550 0.121 Uiso 1 1 calc R . .
C26 C 0.2269(4) 0.5714(10) 0.1193(5) 0.077(3) Uani 1 1 d . . .
C27 C 0.2903(4) 0.5811(8) 0.1234(4) 0.061(2) Uani 1 1 d . . .
C28 C 0.3214(4) 0.6819(7) 0.0914(4) 0.0565(18) Uani 1 1 d . . .
C29 C 0.2869(4) 0.7681(9) 0.0551(4) 0.076(2) Uani 1 1 d . . .
C30 C 0.3193(6) 0.8634(11) 0.0206(6) 0.104(3) Uani 1 1 d . . .
H30 H 0.2981 0.9195 -0.0067 0.125 Uiso 1 1 calc R . .
C31 C 0.3838(5) 0.8712(10) 0.0286(5) 0.097(3) Uani 1 1 d . . .
H31 H 0.4065 0.9339 0.0069 0.116 Uiso 1 1 calc R . .
C32 C 0.4132(4) 0.7873(8) 0.0678(4) 0.069(2) Uani 1 1 d . . .
H32 H 0.4562 0.7963 0.0734 0.083 Uiso 1 1 calc R . .
C33 C 0.1919(4) 0.6589(14) 0.0823(6) 0.103(4) Uani 1 1 d . . .
H33 H 0.1484 0.6533 0.0811 0.124 Uiso 1 1 calc R . .
C34 C 0.2204(5) 0.7470(14) 0.0501(6) 0.110(4) Uani 1 1 d . . .
H34 H 0.1972 0.7990 0.0226 0.132 Uiso 1 1 calc R . .
C35 C 0.3288(6) 0.6969(12) 0.5340(6) 0.100(3) Uani 1 1 d . . .
H35 H 0.3638 0.6515 0.5475 0.120 Uiso 1 1 calc R . .
C36 C 0.2695(7) 0.6613(16) 0.5576(8) 0.139(5) Uani 1 1 d . . .
H36 H 0.2659 0.5925 0.5859 0.167 Uiso 1 1 calc R . .
C37 C 0.2177(7) 0.726(2) 0.5396(8) 0.130(6) Uani 1 1 d . . .
H37 H 0.1782 0.7027 0.5546 0.156 Uiso 1 1 calc R . .
C38 C 0.2252(5) 0.8268(16) 0.4990(8) 0.116(4) Uani 1 1 d D . .
C39 C 0.2858(4) 0.8578(12) 0.4756(5) 0.086(3) Uani 1 1 d . . .
C40 C 0.2927(5) 0.9643(11) 0.4341(6) 0.096(4) Uani 1 1 d . . .
C41 C 0.2412(6) 1.0408(14) 0.4145(8) 0.131(5) Uani 1 1 d D . .
C42 C 0.2553(10) 1.1349(19) 0.3737(11) 0.185(7) Uani 1 1 d U . .
H42 H 0.2220 1.1853 0.3599 0.223 Uiso 1 1 calc R . .
C43 C 0.3108(12) 1.165(2) 0.3507(11) 0.204(9) Uani 1 1 d U . .
H43 H 0.3165 1.2317 0.3217 0.244 Uiso 1 1 calc R . .
C44 C 0.3630(7) 1.0870(12) 0.3733(8) 0.144(6) Uani 1 1 d . . .
H44 H 0.4036 1.1036 0.3592 0.173 Uiso 1 1 calc R . .
C45 C 0.1728(7) 0.897(2) 0.4794(9) 0.181(10) Uani 1 1 d D . .
H45 H 0.1330 0.8713 0.4924 0.217 Uiso 1 1 calc R . .
C46 C 0.1801(6) 1.0041(17) 0.4407(12) 0.190(11) Uani 1 1 d D . .
H46 H 0.1453 1.0538 0.4311 0.228 Uiso 1 1 calc R . .
O11 O 0.3061(12) 0.451(3) 0.7164(15) 0.210(11) Uiso 0.50 1 d PD . .
C48 C 0.3728(16) 0.584(3) 0.722(2) 0.196(15) Uiso 0.50 1 d PD . .
O5A O 0.5250(9) 0.2291(16) 0.3501(7) 0.091(3) Uani 0.469(11) 1 d P A 2
H5A H 0.5555 0.1975 0.3683 0.136 Uiso 0.469(11) 1 calc PR A 2

loop_
_atom_site_aniso_label
_atom_site_aniso_U_11
_atom_site_aniso_U_22
_atom_site_aniso_U_33
_atom_site_aniso_U_23
_atom_site_aniso_U_13
_atom_site_aniso_U_12
Cd1 0.0566(3) 0.0674(4) 0.0600(3) -0.0032(3) 0.0045(4) 0.0087(3)
Cd2 0.0627(3) 0.0692(4) 0.0515(3) -0.0058(3) -0.0040(4) 0.0084(3)
O1 0.169(7) 0.092(5) 0.051(3) 0.006(4) -0.003(4) 0.034(5)
O2 0.234(10) 0.094(6) 0.059(4) -0.020(4) -0.012(5) 0.044(6)
O3 0.086(4) 0.062(3) 0.076(4) -0.005(3) -0.008(3) 0.023(3)
O4 0.148(6) 0.068(4) 0.071(4) -0.014(3) -0.001(4) 0.028(4)
O5 0.115(9) 0.096(6) 0.061(5) -0.023(4) -0.013(8) -0.025(9)
O6 0.066(4) 0.108(5) 0.107(5) -0.049(4) 0.020(4) -0.023(3)
O7 0.048(3) 0.111(5) 0.093(4) -0.028(4) 0.014(3) -0.021(3)
O8 0.060(3) 0.126(5) 0.062(4) -0.032(4) 0.009(3) -0.015(3)
O9 0.045(3) 0.113(5) 0.071(4) -0.011(3) 0.005(3) -0.009(3)
O10 0.056(4) 0.186(8) 0.150(7) 0.117(6) 0.008(4) 0.000(5)
N1 0.057(4) 0.053(4) 0.060(4) -0.003(3) 0.001(3) 0.008(3)
N2 0.070(4) 0.060(4) 0.050(4) 0.005(3) 0.010(3) 0.008(3)
N3 0.050(3) 0.051(3) 0.052(3) -0.003(3) 0.004(3) -0.003(3)
N4 0.046(3) 0.067(4) 0.044(3) -0.003(3) -0.002(2) 0.001(3)
N5 0.067(5) 0.095(6) 0.070(5) -0.018(4) 0.010(4) 0.001(4)
N6 0.106(7) 0.070(5) 0.114(7) -0.024(5) -0.056(6) 0.033(5)
N7 0.080(4) 0.057(4) 0.060(4) 0.001(4) 0.001(4) -0.014(3)
N8 0.060(4) 0.051(3) 0.054(3) 0.002(3) -0.003(3) -0.001(3)
C1 0.153(10) 0.077(7) 0.047(5) -0.009(5) 0.004(6) 0.030(7)
C2 0.071(5) 0.063(5) 0.054(5) -0.002(4) 0.014(4) 0.011(4)
C3 0.064(5) 0.052(5) 0.065(5) -0.002(4) 0.011(4) 0.012(4)
C4 0.084(6) 0.079(6) 0.057(5) 0.005(5) 0.008(5) 0.015(5)
C5 0.050(4) 0.067(5) 0.051(5) 0.001(4) 0.008(3) 0.009(4)
C6 0.046(4) 0.059(5) 0.052(5) 0.002(4) -0.008(3) 0.005(4)
C7 0.046(4) 0.051(5) 0.077(5) 0.008(4) -0.008(4) 0.011(3)
C8 0.100(7) 0.081(7) 0.048(5) -0.002(5) -0.014(5) -0.002(5)
C9 0.204(14) 0.079(8) 0.058(6) -0.006(6) -0.021(7) -0.044(8)
C10 0.172(10) 0.070(6) 0.054(6) 0.012(5) -0.037(6) -0.041(6)
C11 0.095(7) 0.080(6) 0.053(5) 0.019(5) -0.012(5) -0.017(5)
C12 0.035(4) 0.102(7) 0.064(5) -0.014(5) -0.003(3) 0.000(5)
C13 0.046(4) 0.067(5) 0.042(4) 0.001(4) 0.001(3) 0.005(4)
C14 0.040(4) 0.060(5) 0.057(5) 0.007(4) -0.002(4) 0.004(4)
C15 0.047(4) 0.071(5) 0.077(6) -0.032(5) -0.001(4) 0.008(4)
C16 0.042(3) 0.058(4) 0.050(4) 0.003(3) -0.003(4) 0.008(4)
C17 0.047(4) 0.057(4) 0.052(4) 0.009(3) -0.004(3) -0.001(3)
C18 0.044(5) 0.166(11) 0.166(11) 0.110(10) -0.002(6) 0.002(6)
C19 0.050(5) 0.127(9) 0.142(10) 0.079(8) 0.016(6) 0.004(6)
C20 0.044(4) 0.099(7) 0.072(5) 0.043(5) 0.001(4) 0.004(4)
C21 0.043(5) 0.104(7) 0.133(9) 0.039(7) -0.009(5) 0.005(5)
C22 0.052(4) 0.081(6) 0.108(7) 0.041(6) -0.010(5) -0.003(5)
C23 0.092(7) 0.078(6) 0.090(7) 0.022(5) 0.018(5) -0.019(6)
C24 0.110(10) 0.088(8) 0.120(9) 0.024(7) 0.031(8) -0.025(7)
C25 0.077(6) 0.109(8) 0.117(9) -0.030(8) -0.003(7) -0.028(6)
C26 0.068(6) 0.097(7) 0.065(5) -0.007(5) 0.004(5) -0.020(6)
C27 0.061(5) 0.072(5) 0.050(4) -0.011(4) 0.000(4) 0.002(4)
C28 0.057(5) 0.060(5) 0.052(4) 0.003(4) 0.000(4) -0.002(4)
C29 0.074(6) 0.092(7) 0.061(5) 0.008(5) -0.002(4) 0.011(5)
C30 0.114(9) 0.108(9) 0.090(7) 0.032(6) -0.011(7) 0.016(7)
C31 0.098(8) 0.092(7) 0.099(8) 0.036(6) -0.004(6) -0.013(6)
C32 0.072(5) 0.063(5) 0.072(5) 0.006(4) 0.003(4) -0.003(4)
C33 0.048(5) 0.172(12) 0.089(7) -0.014(8) 0.003(5) -0.010(7)
C34 0.070(7) 0.170(12) 0.089(7) 0.020(8) -0.007(6) 0.034(8)
C35 0.090(8) 0.111(8) 0.098(8) 0.010(7) 0.025(6) 0.002(7)
C36 0.117(11) 0.183(15) 0.118(11) -0.012(10) 0.027(9) -0.033(11)
C37 0.079(9) 0.188(17) 0.124(12) -0.049(11) 0.032(8) -0.037(10)
C38 0.049(6) 0.161(12) 0.137(11) -0.064(10) 0.005(7) -0.010(7)
C39 0.053(5) 0.119(9) 0.087(7) -0.044(7) 0.000(5) 0.002(6)
C40 0.069(6) 0.100(8) 0.120(9) -0.020(7) -0.037(6) 0.030(6)
C41 0.088(9) 0.131(12) 0.172(15) -0.013(9) -0.065(9) 0.003(8)
C42 0.157(10) 0.181(17) 0.22(2) 0.075(14) -0.056(12) 0.033(13)
C43 0.203(9) 0.204(9) 0.204(9) 0.0004(10) -0.0005(10) 0.0001(10)
C44 0.163(12) 0.083(8) 0.185(14) 0.018(9) -0.086(11) 0.042(9)
C45 0.057(8) 0.29(3) 0.20(2) -0.10(2) -0.008(9) 0.001(14)
C46 0.064(9) 0.168(15) 0.34(3) -0.107(19) -0.066(14) 0.038(10)
O5A 0.115(9) 0.096(6) 0.061(5) -0.023(4) -0.013(8) -0.025(9)

loop_
_atom_type_symbol
_atom_type_description
_atom_type_scat_dispersion_real
_atom_type_scat_dispersion_imag
_atom_type_scat_source
C C 0.0033 0.0016 'International Tables Vol C Tables 4.2.6.8 and 6.1.1.4'
H H 0.0000 0.0000 'International Tables Vol C Tables 4.2.6.8 and 6.1.1.4'
N N 0.0061 0.0033 'International Tables Vol C Tables 4.2.6.8 and 6.1.1.4'
O O 0.0106 0.0060 'International Tables Vol C Tables 4.2.6.8 and 6.1.1.4'
Cd Cd -0.8075 1.2024 'International Tables Vol C Tables 4.2.6.8 and 6.1.1.4'

loop_
_geom_angle_atom_site_label_1
_geom_angle_atom_site_label_2
_geom_angle_atom_site_label_3
_geom_angle
_geom_angle_site_symmetry_1
_geom_angle_site_symmetry_3
N3 Cd1 N1 111.3(2) . .
N3 Cd1 N6 91.4(3) . .
N1 Cd1 N6 154.2(3) . .
N3 Cd1 N5 109.0(2) . .
N1 Cd1 N5 89.8(3) . .
N6 Cd1 N5 70.6(4) . .
N3 Cd1 O3 156.9(2) . .
N1 Cd1 O3 72.9(2) . .
N6 Cd1 O3 91.1(2) . .
N5 Cd1 O3 93.5(2) . .
N3 Cd1 O6 71.4(2) . .
N1 Cd1 O6 96.1(3) . .
N6 Cd1 O6 102.9(4) . .
N5 Cd1 O6 173.4(3) . .
O3 Cd1 O6 85.6(2) . .
N4 Cd2 N2 148.1(2) . 2_664
N4 Cd2 N8 96.6(2) . .
N2 Cd2 N8 107.7(2) 2_664 .
N4 Cd2 N7 103.7(2) . .
N2 Cd2 N7 103.8(2) 2_664 .
N8 Cd2 N7 70.6(2) . .
N4 Cd2 O1 93.4(2) . 2_664
N2 Cd2 O1 72.2(2) 2_664 2_664
N8 Cd2 O1 157.1(3) . 2_664
N7 Cd2 O1 87.0(3) . 2_664
N4 Cd2 O8 70.6(2) . .
N2 Cd2 O8 87.5(2) 2_664 .
N8 Cd2 O8 92.6(2) . .
N7 Cd2 O8 161.8(2) . .
O1 Cd2 O8 110.2(3) 2_664 .
C1 O1 Cd2 114.9(6) . 2_665
C4 O3 Cd1 113.7(6) . .
C9 O5 H5 109.5 . .
C15 O6 Cd1 114.7(5) . .
C12 O8 Cd2 113.9(5) . .
C20 O10 H10 109.5 . .
O11 C47 C48 86.9(10) . .
C5 N1 C3 103.2(6) . .
C5 N1 Cd1 141.5(5) . .
C3 N1 Cd1 113.7(5) . .
C5 N2 C2 103.1(7) . .
C5 N2 Cd2 141.8(5) . 2_665
C2 N2 Cd2 114.9(5) . 2_665
C16 N3 C14 105.8(6) . .
C16 N3 Cd1 138.8(5) . .
C14 N3 Cd1 115.1(5) . .
C16 N4 C13 105.9(6) . .
C16 N4 Cd2 137.5(5) . .
C13 N4 Cd2 116.5(5) . .
C35 N5 C39 118.8(10) . .
C35 N5 Cd1 126.1(7) . .
C39 N5 Cd1 115.1(7) . .
C44 N6 C40 122.6(10) . .
C44 N6 Cd1 120.6(9) . .
C40 N6 Cd1 116.6(7) . .
C23 N7 C27 116.8(8) . .
C23 N7 Cd2 126.9(6) . .
C27 N7 Cd2 116.2(5) . .
C32 N8 C28 117.4(7) . .
C32 N8 Cd2 125.4(5) . .
C28 N8 Cd2 117.2(5) . .
O1 C1 O2 122.4(9) . .
O1 C1 C2 119.5(9) . .
O2 C1 C2 117.9(9) . .
C3 C2 N2 110.5(7) . .
C3 C2 C1 131.5(9) . .
N2 C2 C1 118.0(8) . .
C2 C3 N1 109.2(7) . .
C2 C3 C4 132.9(8) . .
N1 C3 C4 117.8(7) . .
O3 C4 O4 121.5(8) . .
O3 C4 C3 121.1(8) . .
O4 C4 C3 117.4(8) . .
N1 C5 N2 113.9(7) . .
N1 C5 C6 122.4(7) . .
N2 C5 C6 123.6(7) . .
C7 C6 C11 117.0(8) . .
C7 C6 C5 121.1(7) . .
C11 C6 C5 121.8(7) . .
C6 C7 C8 121.5(8) . .
C6 C7 H7 119.3 . .
C8 C7 H7 119.3 . .
C9 C8 C7 120.0(9) . .
C9 C8 H8 120.0 . .
C7 C8 H8 120.0 . .
C8 C9 O5 125.4(11) . .
C8 C9 C10 119.7(10) . .
O5 C9 C10 112.1(11) . .
C8 C9 O5A 111.5(12) . .
O5 C9 O5A 42.1(8) . .
C10 C9 O5A 123.2(12) . .
C11 C10 C9 120.2(9) . .
C11 C10 H10A 119.9 . .
C9 C10 H10A 119.9 . .
C10 C11 C6 121.5(8) . .
C10 C11 H11 119.3 . .
C6 C11 H11 119.3 . .
O8 C12 O9 123.0(8) . .
O8 C12 C13 119.9(8) . .
O9 C12 C13 117.1(7) . .
N4 C13 C14 108.0(6) . .
N4 C13 C12 119.0(7) . .
C14 C13 C12 132.9(7) . .
N3 C14 C13 108.0(7) . .
N3 C14 C15 119.9(7) . .
C13 C14 C15 132.1(7) . .
O6 C15 O7 124.0(7) . .
O6 C15 C14 118.1(7) . .
O7 C15 C14 117.8(7) . .
N4 C16 N3 112.3(6) . .
N4 C16 C17 125.2(7) . .
N3 C16 C17 122.6(7) . .
C18 C17 C22 117.5(7) . .
C18 C17 C16 119.6(7) . .
C22 C17 C16 122.6(7) . .
C17 C18 C19 120.4(9) . .
C17 C18 H18 119.8 . .
C19 C18 H18 119.8 . .
C20 C19 C18 120.9(9) . .
C20 C19 H19 119.5 . .
C18 C19 H19 119.5 . .
C21 C20 O10 124.2(7) . .
C21 C20 C19 117.7(8) . .
O10 C20 C19 118.1(7) . .
C20 C21 C22 121.1(8) . .
C20 C21 H21 119.4 . .
C22 C21 H21 119.4 . .
C17 C22 C21 122.0(8) . .
C17 C22 H22 119.0 . .
C21 C22 H22 119.0 . .
C24 C23 N7 121.3(10) . .
C24 C23 H23 119.4 . .
N7 C23 H23 119.4 . .
C25 C24 C23 122.5(10) . .
C25 C24 H24 118.8 . .
C23 C24 H24 118.8 . .
C24 C25 C26 118.9(10) . .
C24 C25 H25 120.5 . .
C26 C25 H25 120.5 . .
C27 C26 C33 120.9(9) . .
C27 C26 C25 117.8(10) . .
C33 C26 C25 121.2(10) . .
C26 C27 N7 122.6(8) . .
C26 C27 C28 119.7(8) . .
N7 C27 C28 117.6(7) . .
N8 C28 C29 122.2(7) . .
N8 C28 C27 118.4(7) . .
C29 C28 C27 119.4(8) . .
C28 C29 C30 118.4(9) . .
C28 C29 C34 117.4(9) . .
C30 C29 C34 123.9(10) . .
C31 C30 C29 118.0(9) . .
C31 C30 H30 121.0 . .
C29 C30 H30 121.0 . .
C32 C31 C30 119.6(10) . .
C32 C31 H31 120.2 . .
C30 C31 H31 120.2 . .
N8 C32 C31 124.3(9) . .
N8 C32 H32 117.9 . .
C31 C32 H32 117.9 . .
C34 C33 C26 119.5(9) . .
C34 C33 H33 120.3 . .
C26 C33 H33 120.3 . .
C33 C34 C29 122.8(10) . .
C33 C34 H34 118.6 . .
C29 C34 H34 118.6 . .
N5 C35 C36 121.9(13) . .
N5 C35 H35 119.0 . .
C36 C35 H35 119.0 . .
C37 C36 C35 120.6(16) . .
C37 C36 H36 119.7 . .
C35 C36 H36 119.7 . .
C36 C37 C38 117.6(13) . .
C36 C37 H37 121.2 . .
C38 C37 H37 121.2 . .
C37 C38 C45 119.4(15) . .
C37 C38 C39 119.7(13) . .
C45 C38 C39 120.9(16) . .
N5 C39 C40 120.0(9) . .
N5 C39 C38 121.3(12) . .
C40 C39 C38 118.7(12) . .
N6 C40 C39 117.7(9) . .
N6 C40 C41 119.7(12) . .
C39 C40 C41 122.6(13) . .
C42 C41 C40 115.1(15) . .
C42 C41 C46 128.9(16) . .
C40 C41 C46 115.9(14) . .
C43 C42 C41 127.3(19) . .
C43 C42 H42 116.4 . .
C41 C42 H42 116.4 . .
C42 C43 C44 116(2) . .
C42 C43 H43 121.8 . .
C44 C43 H43 121.8 . .
N6 C44 C43 118.8(17) . .
N6 C44 H44 120.6 . .
C43 C44 H44 120.6 . .
C46 C45 C38 120.1(17) . .
C46 C45 H45 119.9 . .
C38 C45 H45 119.9 . .
C45 C46 C41 121.6(15) . .
C45 C46 H46 119.2 . .
C41 C46 H46 119.2 . .
C9 O5A H5A 109.5 . .

loop_
_geom_bond_atom_site_label_1
_geom_bond_atom_site_label_2
_geom_bond_distance
_geom_bond_site_symmetry_2
Cd1 N3 2.250(6) .
Cd1 N1 2.267(6) .
Cd1 N6 2.328(8) .
Cd1 N5 2.378(8) .
Cd1 O3 2.388(6) .
Cd1 O6 2.427(6) .
Cd2 N4 2.256(6) .
Cd2 N2 2.279(6) 2_664
Cd2 N8 2.327(6) .
Cd2 N7 2.354(7) .
Cd2 O1 2.376(7) 2_664
Cd2 O8 2.486(6) .
O1 C1 1.246(12) .
O1 Cd2 2.376(7) 2_665
O2 C1 1.297(12) .
O3 C4 1.228(10) .
O4 C4 1.286(11) .
O5 C9 1.371(15) .
O5 H5 0.8200 .
O6 C15 1.231(10) .
O7 C15 1.260(10) .
O8 C12 1.217(10) .
O9 C12 1.309(10) .
O10 C20 1.366(10) .
O10 H10 0.8200 .
C47 O11 1.413(19) .
C47 C48 1.489(10) .
N1 C5 1.339(9) .
N1 C3 1.383(10) .
N2 C5 1.357(10) .
N2 C2 1.359(10) .
N2 Cd2 2.279(6) 2_665
N3 C16 1.357(10) .
N3 C14 1.359(9) .
N4 C16 1.326(10) .
N4 C13 1.373(10) .
N5 C35 1.298(13) .
N5 C39 1.333(13) .
N6 C44 1.295(16) .
N6 C40 1.370(15) .
N7 C23 1.361(11) .
N7 C27 1.384(11) .
N8 C32 1.328(10) .
N8 C28 1.369(9) .
C1 C2 1.488(13) .
C2 C3 1.328(11) .
C3 C4 1.483(12) .
C5 C6 1.483(11) .
C6 C7 1.373(11) .
C6 C11 1.420(12) .
C7 C8 1.384(12) .
C7 H7 0.9300 .
C8 C9 1.357(13) .
C8 H8 0.9300 .
C9 C10 1.398(15) .
C9 O5A 1.50(2) .
C10 C11 1.335(13) .
C10 H10A 0.9300 .
C11 H11 0.9300 .
C12 C13 1.469(11) .
C13 C14 1.383(11) .
C14 C15 1.474(11) .
C16 C17 1.470(9) .
C17 C18 1.331(11) .
C17 C22 1.343(10) .
C18 C19 1.395(13) .
C18 H18 0.9300 .
C19 C20 1.368(12) .
C19 H19 0.9300 .
C20 C21 1.304(12) .
C21 C22 1.387(12) .
C21 H21 0.9300 .
C22 H22 0.9300 .
C23 C24 1.357(15) .
C23 H23 0.9300 .
C24 C25 1.315(15) .
C24 H24 0.9300 .
C25 C26 1.421(15) .
C25 H25 0.9300 .
C26 C27 1.359(12) .
C26 C33 1.407(15) .
C27 C28 1.413(11) .
C28 C29 1.384(11) .
C29 C30 1.407(14) .
C29 C34 1.442(14) .
C30 C31 1.390(14) .
C30 H30 0.9300 .
C31 C32 1.349(13) .
C31 H31 0.9300 .
C32 H32 0.9300 .
C33 C34 1.290(16) .
C33 H33 0.9300 .
C34 H34 0.9300 .
C35 C36 1.406(16) .
C35 H35 0.9300 .
C36 C37 1.35(2) .
C36 H36 0.9300 .
C37 C38 1.36(2) .
C37 H37 0.9300 .
C38 C45 1.398(15) .
C38 C39 1.418(16) .
C39 C40 1.415(15) .
C40 C41 1.421(15) .
C41 C42 1.33(2) .
C41 C46 1.464(15) .
C42 C43 1.31(2) .
C42 H42 0.9300 .
C43 C44 1.46(2) .
C43 H43 0.9300 .
C44 H44 0.9300 .
C45 C46 1.389(16) .
C45 H45 0.9300 .
C46 H46 0.9300 .
O5A H5A 0.8200 .

loop_
_geom_hbond_atom_site_label_D
_geom_hbond_atom_site_label_H
_geom_hbond_atom_site_label_A
_geom_hbond_distance_DH
_geom_hbond_distance_HA
_geom_hbond_distance_DA
_geom_hbond_angle_DHA
_geom_hbond_site_symmetry_A
O5 H5 O1 0.82 2.19 2.910(16) 146.3 2_664
O5 H5 O2 0.82 2.35 2.912(15) 126.5 2_664
O10 H10 O7 0.82 1.81 2.626(8) 170.9 4_465

loop_
_geom_torsion_atom_site_label_1
_geom_torsion_atom_site_label_2
_geom_torsion_atom_site_label_3
_geom_torsion_atom_site_label_4
_geom_torsion
_geom_torsion_site_symmetry_1
N3 Cd1 O3 C4 -110.8(8) .
N1 Cd1 O3 C4 -6.3(6) .
N6 Cd1 O3 C4 153.0(7) .
N5 Cd1 O3 C4 82.4(7) .
O6 Cd1 O3 C4 -104.1(7) .
N3 Cd1 O6 C15 -7.9(6) .
N1 Cd1 O6 C15 102.6(7) .
N6 Cd1 O6 C15 -95.0(7) .
N5 Cd1 O6 C15 -103(2) .
O3 Cd1 O6 C15 174.9(7) .
N4 Cd2 O8 C12 -1.9(6) .
N2 Cd2 O8 C12 -158.2(7) 2_664
N8 Cd2 O8 C12 94.2(7) .
N7 Cd2 O8 C12 72.5(11) .
O1 Cd2 O8 C12 -88.2(7) 2_664
N3 Cd1 N1 C5 -34.2(9) .
N6 Cd1 N1 C5 115.9(9) .
N5 Cd1 N1 C5 76.2(8) .
O3 Cd1 N1 C5 169.9(9) .
O6 Cd1 N1 C5 -106.6(8) .
N3 Cd1 N1 C3 163.6(5) .
N6 Cd1 N1 C3 -46.3(9) .
N5 Cd1 N1 C3 -86.0(5) .
O3 Cd1 N1 C3 7.7(5) .
O6 Cd1 N1 C3 91.2(5) .
N1 Cd1 N3 C16 89.4(7) .
N6 Cd1 N3 C16 -78.0(8) .
N5 Cd1 N3 C16 -8.1(8) .
O3 Cd1 N3 C16 -174.1(6) .
O6 Cd1 N3 C16 178.8(8) .
N1 Cd1 N3 C14 -82.9(5) .
N6 Cd1 N3 C14 109.6(6) .
N5 Cd1 N3 C14 179.5(5) .
O3 Cd1 N3 C14 13.5(8) .
O6 Cd1 N3 C14 6.5(5) .
N2 Cd2 N4 C16 -127.6(7) 2_664
N8 Cd2 N4 C16 92.8(7) .
N7 Cd2 N4 C16 21.2(8) .
O1 Cd2 N4 C16 -66.6(7) 2_664
O8 Cd2 N4 C16 -176.8(8) .
N2 Cd2 N4 C13 51.6(7) 2_664
N8 Cd2 N4 C13 -88.0(5) .
N7 Cd2 N4 C13 -159.6(5) .
O1 Cd2 N4 C13 112.7(5) 2_664
O8 Cd2 N4 C13 2.4(5) .
N3 Cd1 N5 C35 97.8(8) .
N1 Cd1 N5 C35 -14.8(8) .
N6 Cd1 N5 C35 -177.6(9) .
O3 Cd1 N5 C35 -87.7(8) .
O6 Cd1 N5 C35 -169.6(18) .
N3 Cd1 N5 C39 -81.9(6) .
N1 Cd1 N5 C39 165.5(6) .
N6 Cd1 N5 C39 2.7(6) .
O3 Cd1 N5 C39 92.6(6) .
O6 Cd1 N5 C39 11(2) .
N3 Cd1 N6 C44 -68.2(9) .
N1 Cd1 N6 C44 139.5(10) .
N5 Cd1 N6 C44 -177.9(9) .
O3 Cd1 N6 C44 88.8(9) .
O6 Cd1 N6 C44 3.1(9) .
N3 Cd1 N6 C40 107.4(7) .
N1 Cd1 N6 C40 -44.9(10) .
N5 Cd1 N6 C40 -2.3(7) .
O3 Cd1 N6 C40 -95.6(7) .
O6 Cd1 N6 C40 178.6(7) .
N4 Cd2 N7 C23 -85.6(7) .
N2 Cd2 N7 C23 78.0(8) 2_664
N8 Cd2 N7 C23 -177.9(8) .
O1 Cd2 N7 C23 7.1(7) 2_664
O8 Cd2 N7 C23 -154.8(8) .
N4 Cd2 N7 C27 91.9(6) .
N2 Cd2 N7 C27 -104.4(6) 2_664
N8 Cd2 N7 C27 -0.3(5) .
O1 Cd2 N7 C27 -175.3(6) 2_664
O8 Cd2 N7 C27 22.8(11) .
N4 Cd2 N8 C32 78.8(6) .
N2 Cd2 N8 C32 -80.1(6) 2_664
N7 Cd2 N8 C32 -179.0(7) .
O1 Cd2 N8 C32 -166.1(6) 2_664
O8 Cd2 N8 C32 8.1(6) .
N4 Cd2 N8 C28 -102.0(5) .
N2 Cd2 N8 C28 99.0(5) 2_664
N7 Cd2 N8 C28 0.2(5) .
O1 Cd2 N8 C28 13.1(9) 2_664
O8 Cd2 N8 C28 -172.8(5) .
Cd2 O1 C1 O2 -169.7(10) 2_665
Cd2 O1 C1 C2 6.0(14) 2_665
C5 N2 C2 C3 -1.2(9) .
Cd2 N2 C2 C3 176.4(6) 2_665
C5 N2 C2 C1 179.6(9) .
Cd2 N2 C2 C1 -2.9(10) 2_665
O1 C1 C2 C3 178.6(10) .
O2 C1 C2 C3 -5.4(18) .
O1 C1 C2 N2 -2.3(16) .
O2 C1 C2 N2 173.6(10) .
N2 C2 C3 N1 -0.1(10) .
C1 C2 C3 N1 179.0(10) .
N2 C2 C3 C4 178.6(9) .
C1 C2 C3 C4 -2.3(17) .
C5 N1 C3 C2 1.4(9) .
Cd1 N1 C3 C2 170.1(5) .
C5 N1 C3 C4 -177.6(7) .
Cd1 N1 C3 C4 -8.9(9) .
Cd1 O3 C4 O4 -175.0(7) .
Cd1 O3 C4 C3 3.9(11) .
C2 C3 C4 O3 -175.4(9) .
N1 C3 C4 O3 3.3(12) .
C2 C3 C4 O4 3.6(15) .
N1 C3 C4 O4 -177.7(8) .
C3 N1 C5 N2 -2.2(9) .
Cd1 N1 C5 N2 -165.5(5) .
C3 N1 C5 C6 -178.8(7) .
Cd1 N1 C5 C6 17.9(12) .
C2 N2 C5 N1 2.1(9) .
Cd2 N2 C5 N1 -174.2(5) 2_665
C2 N2 C5 C6 178.7(7) .
Cd2 N2 C5 C6 2.3(13) 2_665
N1 C5 C6 C7 38.6(11) .
N2 C5 C6 C7 -137.7(8) .
N1 C5 C6 C11 -139.6(8) .
N2 C5 C6 C11 44.1(11) .
C11 C6 C7 C8 -2.9(12) .
C5 C6 C7 C8 178.8(7) .
C6 C7 C8 C9 1.0(14) .
C7 C8 C9 O5 160.2(14) .
C7 C8 C9 C10 0.2(18) .
C7 C8 C9 O5A -154.1(11) .
C8 C9 C10 C11 1(2) .
O5 C9 C10 C11 -161.8(13) .
O5A C9 C10 C11 151.9(13) .
C9 C10 C11 C6 -2.7(17) .
C7 C6 C11 C10 3.8(13) .
C5 C6 C11 C10 -177.9(9) .
Cd2 O8 C12 O9 -179.9(7) .
Cd2 O8 C12 C13 1.0(11) .
C16 N4 C13 C14 -0.8(8) .
Cd2 N4 C13 C14 179.7(5) .
C16 N4 C13 C12 176.5(7) .
Cd2 N4 C13 C12 -3.0(9) .
O8 C12 C13 N4 1.2(12) .
O9 C12 C13 N4 -178.0(7) .
O8 C12 C13 C14 177.7(9) .
O9 C12 C13 C14 -1.5(14) .
C16 N3 C14 C13 -1.8(8) .
Cd1 N3 C14 C13 173.0(5) .
C16 N3 C14 C15 179.8(7) .
Cd1 N3 C14 C15 -5.4(9) .
N4 C13 C14 N3 1.6(8) .
C12 C13 C14 N3 -175.1(8) .
N4 C13 C14 C15 179.8(8) .
C12 C13 C14 C15 3.1(15) .
Cd1 O6 C15 O7 -172.9(7) .
Cd1 O6 C15 C14 7.9(10) .
N3 C14 C15 O6 -2.1(12) .
C13 C14 C15 O6 179.9(9) .
N3 C14 C15 O7 178.7(8) .
C13 C14 C15 O7 0.7(13) .
C13 N4 C16 N3 -0.3(8) .
Cd2 N4 C16 N3 179.0(5) .
C13 N4 C16 C17 179.1(7) .
Cd2 N4 C16 C17 -1.6(12) .
C14 N3 C16 N4 1.3(8) .
Cd1 N3 C16 N4 -171.5(5) .
C14 N3 C16 C17 -178.1(6) .
Cd1 N3 C16 C17 9.1(11) .
N4 C16 C17 C18 103.9(11) .
N3 C16 C17 C18 -76.7(12) .
N4 C16 C17 C22 -82.3(11) .
N3 C16 C17 C22 97.1(10) .
C22 C17 C18 C19 6.1(19) .
C16 C17 C18 C19 -179.7(11) .
C17 C18 C19 C20 -3(2) .
C18 C19 C20 C21 -1.9(19) .
C18 C19 C20 O10 178.4(13) .
O10 C20 C21 C22 -176.2(11) .
C19 C20 C21 C22 4.2(17) .
C18 C17 C22 C21 -4.0(16) .
C16 C17 C22 C21 -178.0(9) .
C20 C21 C22 C17 -1.3(18) .
C27 N7 C23 C24 -3.0(14) .
Cd2 N7 C23 C24 174.6(8) .
N7 C23 C24 C25 2.6(18) .
C23 C24 C25 C26 -0.3(19) .
C24 C25 C26 C27 -1.4(16) .
C24 C25 C26 C33 -178.7(11) .
C33 C26 C27 N7 178.2(8) .
C25 C26 C27 N7 0.9(13) .
C33 C26 C27 C28 1.3(13) .
C25 C26 C27 C28 -176.0(8) .
C23 N7 C27 C26 1.3(12) .
Cd2 N7 C27 C26 -176.6(7) .
C23 N7 C27 C28 178.2(7) .
Cd2 N7 C27 C28 0.3(9) .
C32 N8 C28 C29 -2.8(11) .
Cd2 N8 C28 C29 178.0(6) .
C32 N8 C28 C27 179.1(7) .
Cd2 N8 C28 C27 -0.1(9) .
C26 C27 C28 N8 176.8(7) .
N7 C27 C28 N8 -0.2(11) .
C26 C27 C28 C29 -1.3(12) .
N7 C27 C28 C29 -178.3(8) .
N8 C28 C29 C30 5.5(13) .
C27 C28 C29 C30 -176.5(9) .
N8 C28 C29 C34 179.8(9) .
C27 C28 C29 C34 -2.2(13) .
C28 C29 C30 C31 -4.4(16) .
C34 C29 C30 C31 -178.3(11) .
C29 C30 C31 C32 0.9(17) .
C28 N8 C32 C31 -1.0(13) .
Cd2 N8 C32 C31 178.1(8) .
C30 C31 C32 N8 2.0(17) .
C27 C26 C33 C34 2.4(16) .
C25 C26 C33 C34 179.6(11) .
C26 C33 C34 C29 -6.2(19) .
C28 C29 C34 C33 6.1(17) .
C30 C29 C34 C33 -180.0(12) .
C39 N5 C35 C36 1.2(16) .
Cd1 N5 C35 C36 -178.4(9) .
N5 C35 C36 C37 -1(2) .
C35 C36 C37 C38 -1(2) .
C36 C37 C38 C45 -179.8(14) .
C36 C37 C38 C39 2(2) .
C35 N5 C39 C40 177.4(9) .
Cd1 N5 C39 C40 -2.9(11) .
C35 N5 C39 C38 -0.1(14) .
Cd1 N5 C39 C38 179.6(7) .
C37 C38 C39 N5 -1.5(17) .
C45 C38 C39 N5 -179.8(12) .
C37 C38 C39 C40 -179.0(12) .
C45 C38 C39 C40 2.6(18) .
C44 N6 C40 C39 177.2(10) .
Cd1 N6 C40 C39 1.8(12) .
C44 N6 C40 C41 -3.7(17) .
Cd1 N6 C40 C41 -179.2(8) .
N5 C39 C40 N6 0.8(14) .
C38 C39 C40 N6 178.4(9) .
N5 C39 C40 C41 -178.2(10) .
C38 C39 C40 C41 -0.6(16) .
N6 C40 C41 C42 3.1(19) .
C39 C40 C41 C42 -177.9(14) .
N6 C40 C41 C46 -178.1(12) .
C39 C40 C41 C46 0.9(19) .
C40 C41 C42 C43 -1(3) .
C46 C41 C42 C43 -179(2) .
C41 C42 C43 C44 -1(4) .
C40 N6 C44 C43 2(2) .
Cd1 N6 C44 C43 177.1(12) .
C42 C43 C44 N6 1(3) .
C37 C38 C45 C46 176.6(18) .
C39 C38 C45 C46 -5(3) .
C38 C45 C46 C41 5(3) .
C42 C41 C46 C45 175(2) .
C40 C41 C46 C45 -3(3) .
